data_9012743
loop_
_publ_author_name
'Rastsvetaeva, R. K.'
'Evsyunin, V. G.'
'Kashaev, A. A.'

_publ_section_title
;
 Crystal structure of a new representative of ring silicates
;
_journal_name_full 'Doklady Chemistry'
_journal_page_first 49
_journal_page_last 51
_journal_volume 340
_journal_year 1995
_chemical_formula_sum 'Be4 Ca3 K2 Li0.25 Na3.75 O38 Si12 Ti2'
_chemical_name_mineral Odintsovite
_space_group_IT_number 70
_symmetry_space_group_name_Hall '-F 2uv 2vw'
_symmetry_space_group_name_H-M 'F d d d :2'
_cell_angle_alpha 90
_cell_angle_beta 90
_cell_angle_gamma 90
_cell_length_a 14.243
_cell_length_b 13.045
_cell_length_c 33.4839
_cell_formula_units_Z 8
_cell_volume 6221.306
_database_code_amcsd 0012499
_exptl_crystal_density_diffrn 2.911
_cod_original_sg_symbol_H-M 'F d d d'
_cod_original_formula_sum 'K2 Na3.75 Ca3 Li.25 Ti2 Be4 Si12 O38'
_cod_database_code 9012743

loop_
_space_group_symop_operation_xyz
x,y,z
x,1/2+y,1/2+z
1/2+x,y,1/2+z
1/2+x,1/2+y,z
3/4+x,-y,3/4+z
3/4+x,1/2-y,1/4+z
1/4+x,-y,1/4+z
1/4+x,1/2-y,3/4+z
3/4-x,y,3/4-z
3/4-x,1/2+y,1/4-z
1/4-x,y,1/4-z
1/4-x,1/2+y,3/4-z
-x,3/4+y,3/4+z
-x,1/4+y,1/4+z
1/2-x,3/4+y,1/4+z
1/2-x,1/4+y,3/4+z
x,3/4-y,3/4-z
x,1/4-y,1/4-z
1/2+x,3/4-y,1/4-z
1/2+x,1/4-y,3/4-z
3/4+x,3/4+y,-z
3/4+x,1/4+y,1/2-z
1/4+x,3/4+y,1/2-z
1/4+x,1/4+y,-z
3/4-x,3/4-y,z
3/4-x,1/4-y,1/2+z
1/4-x,3/4-y,1/2+z
1/4-x,1/4-y,z
-x,-y,-z
-x,1/2-y,1/2-z
1/2-x,-y,1/2-z
1/2-x,1/2-y,-z

loop_
_atom_site_label
_atom_site_fract_x
_atom_site_fract_y
_atom_site_fract_z
_atom_site_occupancy
_atom_site_U_iso_or_equiv
K 0.37500 0.87500 0.49270 1.00000 0.03926
Na1 0.51930 0.20760 0.37280 0.75000 0.02913
Ca1 0.51930 0.20760 0.37280 0.25000 0.02913
Na2 0.37500 0.87500 0.37500 0.75000 0.02280
Li2 0.37500 0.87500 0.37500 0.25000 0.02280
Ca 0.62500 0.62500 0.47980 1.00000 0.01786
Ti 0.37500 0.37500 0.41800 1.00000 0.01798
Be 0.52990 0.75760 0.41570 1.00000 0.02153
Si1 0.52370 0.97930 0.42260 1.00000 0.02001
Si2 0.42100 0.60870 0.54040 1.00000 0.01887
Si3 0.38140 0.61750 0.45090 1.00000 0.01912
O1 0.46210 0.37500 0.37500 1.00000 0.02026
O2 0.48050 0.86730 0.42150 1.00000 0.02660
O3 0.37640 0.71940 0.55380 1.00000 0.02406
O4 0.36660 0.52710 0.41940 1.00000 0.02660
O5 0.53170 0.62080 0.53780 1.00000 0.02280
O6 0.38990 0.51570 0.56830 1.00000 0.02026
O7 0.53760 0.03230 0.38020 1.00000 0.02786
O8 0.47940 0.67340 0.44390 1.00000 0.02660
O9 0.45780 0.05340 0.45020 1.00000 0.02660
O10 0.37900 0.57460 0.49680 1.00000 0.02406

loop_
_cod_related_entry_id
_cod_related_entry_database
_cod_related_entry_code
1 AMCSD 0012499
